data_1507750
loop_
_publ_author_name
'Shintani, Ryo'
'Moriya, Kohei'
'Hayashi, Tamio'

_publ_section_title
;
 Palladium-Catalyzed Desymmetrization of Silacyclobutanes with Alkynes:
 Enantioselective Synthesis of Silicon-Stereogenic 1-Sila-2-cyclohexenes
 and Mechanistic Considerations.
;
_journal_issue 11
_journal_name_full 'Organic letters'
_journal_page_first 2902
_journal_page_last 2905
_journal_paper_doi 10.1021/ol301191u
_journal_volume 14
_journal_year 2012
_chemical_absolute_configuration 'CHOOSE rm ad rmad syn or unk'
_chemical_formula_moiety 'C17 H24 O5 Si '
_chemical_formula_sum 'C17 H24 O5 Si'
_chemical_formula_weight 336.46
_space_group_IT_number 19
_symmetry_cell_setting orthorhombic
_symmetry_Int_Tables_number 19
_symmetry_space_group_name_Hall 'P 2ac 2ab'
_symmetry_space_group_name_H-M 'P 21 21 21'
_cell_angle_alpha 90.0000
_cell_angle_beta 90.0000
_cell_angle_gamma 90.0000
_cell_formula_units_Z 4
_cell_length_a 6.33447(14)
_cell_length_b 8.09469(16)
_cell_length_c 34.4211(7)
_cell_measurement_reflns_used 6660
_cell_measurement_temperature 93.1
_cell_measurement_theta_max 68.2
_cell_measurement_theta_min 3.9
_cell_volume 1764.96(6)
_computing_cell_refinement PROCESS-AUTO
_computing_data_collection PROCESS-AUTO
_computing_data_reduction CrystalStructure
_computing_publication_material 'CrystalStructure 3.8'
_computing_structure_refinement SHELXL
_computing_structure_solution SIR92
_diffrn_ambient_temperature 93(1)
_diffrn_detector_area_resol_mean 10.00
_diffrn_measured_fraction_theta_full 0.999
_diffrn_measured_fraction_theta_max 0.999
_diffrn_measurement_device_type 'Rigaku RAXIS-RAPID'
_diffrn_measurement_method \w
_diffrn_radiation_type 'Cu K\a'
_diffrn_radiation_wavelength 1.54187
_diffrn_reflns_av_R_equivalents 0.060
_diffrn_reflns_limit_h_max 7
_diffrn_reflns_limit_h_min -7
_diffrn_reflns_limit_k_max 9
_diffrn_reflns_limit_k_min -9
_diffrn_reflns_limit_l_max 41
_diffrn_reflns_limit_l_min -41
_diffrn_reflns_number 18427
_diffrn_reflns_theta_full 68.24
_diffrn_reflns_theta_max 68.24
_exptl_absorpt_coefficient_mu 1.370
_exptl_absorpt_correction_T_max 0.934
_exptl_absorpt_correction_T_min 0.742
_exptl_absorpt_correction_type multi-scan
_exptl_absorpt_process_details
;
    Higashi, T. (1995). Program for Absorption Correction.
    Rigaku Corporation, Tokyo, Japan.
;
_exptl_crystal_colour colorless
_exptl_crystal_density_diffrn 1.266
_exptl_crystal_density_method 'not measured'
_exptl_crystal_description prism
_exptl_crystal_F_000 720.00
_exptl_crystal_size_max 0.30
_exptl_crystal_size_mid 0.10
_exptl_crystal_size_min 0.05
_refine_diff_density_max 0.26
_refine_diff_density_min -0.29
_refine_ls_abs_structure_details 'Flack, H. D. (1983), Acta Cryst. A39, 876-881.  1316 Friedel Pairs'
_refine_ls_abs_structure_Flack -0.03(4)
_refine_ls_extinction_method none
_refine_ls_goodness_of_fit_ref 1.113
_refine_ls_hydrogen_treatment refall
_refine_ls_number_parameters 209
_refine_ls_number_reflns 3231
_refine_ls_R_factor_gt 0.0428
_refine_ls_shift/su_max 0.0000
_refine_ls_structure_factor_coef Fsqd
_refine_ls_weighting_details 'w = 1/[\s^2^(Fo^2^)+(0.0260P)^2^+1.3509P] where P=(Fo^2^+2Fc^2^)/3'
_refine_ls_weighting_scheme calc
_refine_ls_wR_factor_ref 0.1086
_reflns_number_gt 2693
_reflns_number_total 3231
_reflns_threshold_expression F^2^>2.0\s(F^2^)
_cod_data_source_file ol301191u_si_003.cif
_cod_data_source_block '_20217yuki4'
_cod_original_formula_sum 'C17 H24 O5 Si '
_cod_database_code 1507750

loop_
_symmetry_equiv_pos_site_id
_symmetry_equiv_pos_as_xyz
1 +X,+Y,+Z
2 1/2+X,1/2-Y,-Z
3 -X,1/2+Y,1/2-Z
4 1/2-X,-Y,1/2+Z

loop_
_atom_site_label
_atom_site_type_symbol
_atom_site_fract_x
_atom_site_fract_y
_atom_site_fract_z
_atom_site_U_iso_or_equiv
_atom_site_adp_type
_atom_site_occupancy
_atom_site_symmetry_multiplicity
_atom_site_calc_flag
_atom_site_refinement_flags
Si(1) Si -0.54238(14) -0.11903(10) -0.14132(2) 0.0275(2) Uani 1.00 1 d .
O(5) O -0.3573(3) -0.2842(2) -0.05550(6) 0.0359(5) Uani 1.00 1 d .
O(1) O -0.0834(3) -0.0608(2) -0.29531(6) 0.0345(5) Uani 1.00 1 d .
O(4) O -0.5795(3) -0.0733(2) -0.04459(6) 0.0453(6) Uani 1.00 1 d .
O(3) O -0.0991(3) 0.3238(3) -0.07006(7) 0.0457(6) Uani 1.00 1 d .
O(2) O -0.1249(4) 0.0827(3) -0.03952(7) 0.0567(7) Uani 1.00 1 d .
C(10) C -0.0984(5) -0.1777(3) -0.23000(8) 0.0308(7) Uani 1.00 1 d .
C(4) C -0.3139(4) 0.1226(3) -0.09959(8) 0.0268(6) Uani 1.00 1 d .
C(1) C -0.7537(4) 0.0403(3) -0.13759(9) 0.0318(7) Uani 1.00 1 d .
C(9) C -0.1771(4) -0.0804(3) -0.25988(8) 0.0273(6) Uani 1.00 1 d .
C(16) C -0.4394(4) -0.1348(3) -0.06341(8) 0.0286(6) Uani 1.00 1 d .
C(11) C -0.2092(5) -0.1850(3) -0.19514(8) 0.0298(7) Uani 1.00 1 d .
C(14) C -0.1692(5) 0.1679(4) -0.06627(9) 0.0328(7) Uani 1.00 1 d .
C(7) C -0.4733(5) -0.0042(3) -0.21951(8) 0.0304(6) Uani 1.00 1 d .
C(5) C -0.3507(5) -0.0666(3) -0.10068(8) 0.0276(6) Uani 1.00 1 d .
C(6) C -0.3971(4) -0.1012(3) -0.18847(8) 0.0273(6) Uani 1.00 1 d .
C(8) C -0.3660(4) 0.0056(3) -0.25457(8) 0.0311(7) Uani 1.00 1 d .
C(2) C -0.6596(5) 0.2148(3) -0.13286(9) 0.0347(7) Uani 1.00 1 d .
C(17) C -0.4509(5) -0.3694(4) -0.02275(8) 0.0378(7) Uani 1.00 1 d .
C(13) C -0.6457(5) -0.3321(3) -0.13467(9) 0.0374(7) Uani 1.00 1 d .
C(12) C 0.1080(5) -0.1482(4) -0.30223(9) 0.0380(8) Uani 1.00 1 d .
C(3) C -0.5148(5) 0.2286(3) -0.09745(8) 0.0337(7) Uani 1.00 1 d .
C(15) C 0.0275(6) 0.3858(5) -0.03833(11) 0.0566(10) Uani 1.00 1 d .
H(1) H -0.8423 0.0369 -0.1613 0.038 Uiso 1.00 1 c R
H(2) H -0.8450 0.0151 -0.1150 0.038 Uiso 1.00 1 c R
H(3) H -0.5785 0.2433 -0.1565 0.042 Uiso 1.00 1 c R
H(4) H -0.7760 0.2956 -0.1303 0.042 Uiso 1.00 1 c R
H(5) H -0.5956 0.1962 -0.0741 0.040 Uiso 1.00 1 c R
H(6) H -0.4730 0.3457 -0.0943 0.040 Uiso 1.00 1 c R
H(7) H -0.2392 0.1530 -0.1242 0.032 Uiso 1.00 1 c R
H(8) H -0.2129 -0.1223 -0.1061 0.033 Uiso 1.00 1 c R
H(9) H -0.6010 0.0558 -0.2163 0.037 Uiso 1.00 1 c R
H(10) H -0.4213 0.0712 -0.2751 0.037 Uiso 1.00 1 c R
H(11) H 0.0288 -0.2382 -0.2333 0.037 Uiso 1.00 1 c R
H(12) H -0.1532 -0.2509 -0.1748 0.036 Uiso 1.00 1 c R
H(22) H -0.3748 -0.3399 0.0010 0.045 Uiso 1.00 1 c R
H(23) H -0.4419 -0.4890 -0.0269 0.045 Uiso 1.00 1 c R
H(24) H -0.5993 -0.3370 -0.0203 0.045 Uiso 1.00 1 c R
H(16) H -0.7449 -0.3338 -0.1128 0.045 Uiso 1.00 1 c R
H(17) H -0.5282 -0.4074 -0.1293 0.045 Uiso 1.00 1 c R
H(18) H -0.7185 -0.3673 -0.1584 0.045 Uiso 1.00 1 c R
H(13) H 0.0783 -0.2667 -0.3040 0.046 Uiso 1.00 1 c R
H(14) H 0.2066 -0.1278 -0.2808 0.046 Uiso 1.00 1 c R
H(15) H 0.1709 -0.1101 -0.3267 0.046 Uiso 1.00 1 c R
H(19) H 0.1186 0.2973 -0.0285 0.068 Uiso 1.00 1 c R
H(20) H -0.0652 0.4244 -0.0174 0.068 Uiso 1.00 1 c R
H(21) H 0.1149 0.4778 -0.0475 0.068 Uiso 1.00 1 c R

loop_
_atom_site_aniso_label
_atom_site_aniso_U_11
_atom_site_aniso_U_22
_atom_site_aniso_U_33
_atom_site_aniso_U_12
_atom_site_aniso_U_13
_atom_site_aniso_U_23
Si(1) 0.0302(4) 0.0255(4) 0.0268(3) -0.0012(3) -0.0004(3) 0.0001(3)
O(5) 0.0387(13) 0.0328(12) 0.0362(11) 0.0006(10) 0.0025(10) 0.0107(9)
O(1) 0.0379(13) 0.0393(12) 0.0263(10) 0.0026(10) 0.0024(9) 0.0008(9)
O(4) 0.0582(16) 0.0394(13) 0.0384(12) 0.0059(12) 0.0199(12) 0.0028(10)
O(3) 0.0489(15) 0.0443(14) 0.0439(13) -0.0154(12) -0.0063(11) -0.0092(10)
O(2) 0.0728(19) 0.0497(16) 0.0475(14) -0.0017(14) -0.0298(13) 0.0043(12)
C(10) 0.0349(17) 0.0292(16) 0.0284(15) 0.0016(14) -0.0013(13) -0.0023(12)
C(4) 0.0293(15) 0.0277(15) 0.0233(13) -0.0001(14) 0.0032(12) -0.0034(13)
C(1) 0.0273(15) 0.0359(17) 0.0323(16) -0.0009(14) -0.0004(14) -0.0025(14)
C(9) 0.0286(15) 0.0282(16) 0.0252(14) -0.0034(13) -0.0039(12) -0.0049(12)
C(16) 0.0322(16) 0.0277(16) 0.0259(13) -0.0031(15) -0.0004(13) 0.0004(12)
C(11) 0.0348(18) 0.0270(16) 0.0276(15) 0.0028(14) -0.0023(13) 0.0017(12)
C(14) 0.0349(17) 0.0349(18) 0.0286(15) -0.0018(15) 0.0028(14) -0.0034(13)
C(7) 0.0308(16) 0.0270(16) 0.0336(15) 0.0032(14) -0.0029(13) -0.0019(12)
C(5) 0.0295(16) 0.0270(16) 0.0264(14) 0.0039(13) 0.0004(13) 0.0031(12)
C(6) 0.0275(16) 0.0246(16) 0.0298(14) -0.0004(13) -0.0038(12) -0.0035(12)
C(8) 0.0351(17) 0.0335(17) 0.0246(14) 0.0026(14) -0.0065(13) 0.0034(12)
C(2) 0.0368(18) 0.0308(17) 0.0367(17) 0.0089(15) -0.0033(15) -0.0004(13)
C(17) 0.0399(18) 0.0371(18) 0.0366(16) -0.0038(18) -0.0038(15) 0.0143(14)
C(13) 0.0448(19) 0.0329(18) 0.0344(16) -0.0042(15) 0.0026(15) 0.0015(13)
C(12) 0.0360(18) 0.045(2) 0.0329(16) 0.0017(16) 0.0057(13) -0.0045(14)
C(3) 0.043(2) 0.0281(16) 0.0303(15) 0.0019(14) -0.0031(14) -0.0040(13)
C(15) 0.044(2) 0.065(2) 0.061(2) -0.010(2) -0.0088(19) -0.026(2)

loop_
_atom_type_symbol
_atom_type_description
_atom_type_scat_dispersion_real
_atom_type_scat_dispersion_imag
_atom_type_scat_source
C C 0.018 0.009
;
International Tables for Crystallography
(1992, Vol. C, Tables 4.2.6.8 and 6.1.1.4)
;
H H 0.000 0.000
;
International Tables for Crystallography
(1992, Vol. C, Table 6.1.1.4)
;
O O 0.049 0.032
;
International Tables for Crystallography
(1992, Vol. C, Tables 4.2.6.8 and 6.1.1.4)
;
Si Si 0.254 0.330
;
International Tables for Crystallography
(1992, Vol. C, Tables 4.2.6.8 and 6.1.1.4)
;

loop_
_geom_angle_atom_site_label_1
_geom_angle_atom_site_label_2
_geom_angle_atom_site_label_3
_geom_angle
_geom_angle_publ_flag
C(1) Si(1) C(5) 104.69(13) yes
C(1) Si(1) C(6) 111.07(13) yes
C(1) Si(1) C(13) 112.38(14) yes
C(5) Si(1) C(6) 107.88(13) yes
C(5) Si(1) C(13) 109.98(13) yes
C(6) Si(1) C(13) 110.59(13) yes
C(16) O(5) C(17) 115.3(2) yes
C(9) O(1) C(12) 117.5(2) yes
C(14) O(3) C(15) 115.8(2) yes
C(9) C(10) C(11) 118.8(2) yes
C(14) C(4) C(5) 110.4(2) yes
C(14) C(4) C(3) 109.3(2) yes
C(5) C(4) C(3) 115.4(2) yes
Si(1) C(1) C(2) 111.3(2) yes
O(1) C(9) C(10) 124.9(2) yes
O(1) C(9) C(8) 115.6(2) yes
C(10) C(9) C(8) 119.6(2) yes
O(5) C(16) O(4) 123.2(2) yes
O(5) C(16) C(5) 111.0(2) yes
O(4) C(16) C(5) 125.5(2) yes
C(10) C(11) C(6) 123.6(2) yes
O(3) C(14) O(2) 123.0(3) yes
O(3) C(14) C(4) 110.7(2) yes
O(2) C(14) C(4) 126.3(3) yes
C(6) C(7) C(8) 121.5(2) yes
Si(1) C(5) C(4) 109.56(19) yes
Si(1) C(5) C(16) 107.9(2) yes
C(4) C(5) C(16) 113.4(2) yes
Si(1) C(6) C(11) 121.8(2) yes
Si(1) C(6) C(7) 122.1(2) yes
C(11) C(6) C(7) 116.1(2) yes
C(9) C(8) C(7) 120.3(2) yes
C(1) C(2) C(3) 112.5(2) yes
C(4) C(3) C(2) 114.7(2) yes
C(9) C(10) H(11) 120.6 no
C(11) C(10) H(11) 120.6 no
C(14) C(4) H(7) 107.1 no
C(5) C(4) H(7) 107.1 no
C(3) C(4) H(7) 107.1 no
Si(1) C(1) H(1) 109.4 no
Si(1) C(1) H(2) 109.4 no
C(2) C(1) H(1) 109.4 no
C(2) C(1) H(2) 109.4 no
H(1) C(1) H(2) 108.0 no
C(10) C(11) H(12) 118.2 no
C(6) C(11) H(12) 118.2 no
C(6) C(7) H(9) 119.2 no
C(8) C(7) H(9) 119.2 no
Si(1) C(5) H(8) 108.6 no
C(4) C(5) H(8) 108.6 no
C(16) C(5) H(8) 108.6 no
C(9) C(8) H(10) 119.8 no
C(7) C(8) H(10) 119.8 no
C(1) C(2) H(3) 109.1 no
C(1) C(2) H(4) 109.1 no
C(3) C(2) H(3) 109.1 no
C(3) C(2) H(4) 109.1 no
H(3) C(2) H(4) 107.8 no
O(5) C(17) H(22) 109.5 no
O(5) C(17) H(23) 109.5 no
O(5) C(17) H(24) 109.5 no
H(22) C(17) H(23) 109.5 no
H(22) C(17) H(24) 109.5 no
H(23) C(17) H(24) 109.5 no
Si(1) C(13) H(16) 109.5 no
Si(1) C(13) H(17) 109.5 no
Si(1) C(13) H(18) 109.5 no
H(16) C(13) H(17) 109.5 no
H(16) C(13) H(18) 109.5 no
H(17) C(13) H(18) 109.5 no
O(1) C(12) H(13) 109.5 no
O(1) C(12) H(14) 109.5 no
O(1) C(12) H(15) 109.5 no
H(13) C(12) H(14) 109.5 no
H(13) C(12) H(15) 109.5 no
H(14) C(12) H(15) 109.5 no
C(4) C(3) H(5) 108.6 no
C(4) C(3) H(6) 108.6 no
C(2) C(3) H(5) 108.6 no
C(2) C(3) H(6) 108.6 no
H(5) C(3) H(6) 107.6 no
O(3) C(15) H(19) 109.5 no
O(3) C(15) H(20) 109.5 no
O(3) C(15) H(21) 109.5 no
H(19) C(15) H(20) 109.5 no
H(19) C(15) H(21) 109.5 no
H(20) C(15) H(21) 109.5 no

loop_
_geom_bond_atom_site_label_1
_geom_bond_atom_site_label_2
_geom_bond_distance
_geom_bond_publ_flag
Si(1) C(1) 1.863(3) yes
Si(1) C(5) 1.900(3) yes
Si(1) C(6) 1.871(2) yes
Si(1) C(13) 1.859(3) yes
O(5) C(16) 1.344(3) yes
O(5) C(17) 1.449(3) yes
O(1) C(9) 1.366(3) yes
O(1) C(12) 1.424(4) yes
O(4) C(16) 1.206(3) yes
O(3) C(14) 1.345(4) yes
O(3) C(15) 1.445(4) yes
O(2) C(14) 1.184(4) yes
C(10) C(9) 1.388(4) yes
C(10) C(11) 1.391(4) yes
C(4) C(14) 1.513(4) yes
C(4) C(5) 1.549(4) yes
C(4) C(3) 1.537(4) yes
C(1) C(2) 1.542(4) yes
C(9) C(8) 1.396(4) yes
C(16) C(5) 1.505(4) yes
C(11) C(6) 1.389(4) yes
C(7) C(6) 1.411(4) yes
C(7) C(8) 1.387(4) yes
C(2) C(3) 1.530(4) yes
C(10) H(11) 0.950 no
C(4) H(7) 1.000 no
C(1) H(1) 0.990 no
C(1) H(2) 0.990 no
C(11) H(12) 0.950 no
C(7) H(9) 0.950 no
C(5) H(8) 1.000 no
C(8) H(10) 0.950 no
C(2) H(3) 0.990 no
C(2) H(4) 0.990 no
C(17) H(22) 0.980 no
C(17) H(23) 0.980 no
C(17) H(24) 0.980 no
C(13) H(16) 0.980 no
C(13) H(17) 0.980 no
C(13) H(18) 0.980 no
C(12) H(13) 0.980 no
C(12) H(14) 0.980 no
C(12) H(15) 0.980 no
C(3) H(5) 0.990 no
C(3) H(6) 0.990 no
C(15) H(19) 0.980 no
C(15) H(20) 0.980 no
C(15) H(21) 0.980 no

loop_
_geom_contact_atom_site_label_1
_geom_contact_atom_site_label_2
_geom_contact_distance
_geom_contact_site_symmetry_2
Si(1) O(5) 3.448(2) .
Si(1) O(4) 3.358(2) .
Si(1) C(4) 2.825(3) .
Si(1) C(16) 2.763(2) .
Si(1) C(11) 2.859(3) .
Si(1) C(7) 2.881(2) .
Si(1) C(2) 2.817(3) .
Si(1) C(3) 3.199(3) .
O(5) Si(1) 3.448(2) .
O(5) O(4) 2.244(3) .
O(5) O(2) 3.360(3) .
O(5) C(5) 2.350(3) .
O(5) C(13) 3.304(3) .
O(1) C(10) 2.441(3) .
O(1) C(10) 3.421(3) 3_554
O(1) C(11) 3.577(3) 3_554
O(1) C(8) 2.337(3) .
O(1) C(2) 3.473(3) 3_444
O(1) C(13) 3.490(3) 3_454
O(4) Si(1) 3.358(2) .
O(4) O(5) 2.244(3) .
O(4) O(2) 3.149(3) .
O(4) C(4) 2.988(3) .
O(4) C(1) 3.508(3) .
O(4) C(14) 3.335(4) .
O(4) C(5) 2.415(3) .
O(4) C(17) 2.641(3) .
O(4) C(17) 3.335(3) 2_445
O(4) C(3) 3.074(3) .
O(4) C(15) 3.303(4) 2_455
O(3) O(2) 2.223(3) .
O(3) C(4) 2.353(3) .
O(3) C(3) 2.901(4) .
O(2) O(5) 3.360(3) .
O(2) O(4) 3.149(3) .
O(2) O(3) 2.223(3) .
O(2) C(4) 2.411(3) .
O(2) C(16) 2.783(4) .
O(2) C(5) 2.817(3) .
O(2) C(17) 2.965(3) 2_545
O(2) C(3) 3.387(4) .
O(2) C(15) 2.637(4) .
O(2) C(15) 3.478(4) 2_455
C(10) O(1) 2.441(3) .
C(10) O(1) 3.421(3) 3_544
C(10) C(7) 2.782(4) .
C(10) C(6) 2.451(4) .
C(10) C(8) 2.406(4) .
C(10) C(12) 2.819(4) .
C(4) Si(1) 2.825(3) .
C(4) O(4) 2.988(3) .
C(4) O(3) 2.353(3) .
C(4) O(2) 2.411(3) .
C(4) C(1) 3.149(4) .
C(4) C(16) 2.554(4) .
C(4) C(6) 3.594(3) .
C(4) C(2) 2.581(4) .
C(1) O(4) 3.508(3) .
C(1) C(4) 3.149(4) .
C(1) C(16) 3.534(4) .
C(1) C(7) 3.352(4) .
C(1) C(5) 2.980(4) .
C(1) C(6) 3.079(4) .
C(1) C(13) 3.092(4) .
C(1) C(3) 2.554(4) .
C(9) C(11) 2.392(3) .
C(9) C(7) 2.415(4) .
C(9) C(6) 2.831(3) .
C(9) C(12) 2.385(4) .
C(16) Si(1) 2.763(2) .
C(16) O(2) 2.783(4) .
C(16) C(4) 2.554(4) .
C(16) C(1) 3.534(4) .
C(16) C(14) 2.990(4) .
C(16) C(17) 2.360(4) .
C(16) C(13) 3.205(4) .
C(16) C(3) 3.202(4) .
C(11) Si(1) 2.859(3) .
C(11) O(1) 3.577(3) 3_544
C(11) C(9) 2.392(3) .
C(11) C(7) 2.376(4) .
C(11) C(5) 3.506(3) .
C(11) C(8) 2.748(4) .
C(14) O(4) 3.335(4) .
C(14) C(16) 2.990(4) .
C(14) C(5) 2.515(4) .
C(14) C(3) 2.487(4) .
C(14) C(15) 2.364(5) .
C(7) Si(1) 2.881(2) .
C(7) C(10) 2.782(4) .
C(7) C(1) 3.352(4) .
C(7) C(9) 2.415(4) .
C(7) C(11) 2.376(4) .
C(5) O(5) 2.350(3) .
C(5) O(4) 2.415(3) .
C(5) O(2) 2.817(3) .
C(5) C(1) 2.980(4) .
C(5) C(11) 3.506(3) .
C(5) C(14) 2.515(4) .
C(5) C(6) 3.049(3) .
C(5) C(2) 3.200(4) .
C(5) C(13) 3.079(4) .
C(5) C(3) 2.608(4) .
C(6) C(10) 2.451(4) .
C(6) C(4) 3.594(3) .
C(6) C(1) 3.079(4) .
C(6) C(9) 2.831(3) .
C(6) C(5) 3.049(3) .
C(6) C(8) 2.442(3) .
C(6) C(13) 3.066(4) .
C(8) O(1) 2.337(3) .
C(8) C(10) 2.406(4) .
C(8) C(11) 2.748(4) .
C(8) C(6) 2.442(3) .
C(2) Si(1) 2.817(3) .
C(2) O(1) 3.473(3) 3_454
C(2) C(4) 2.581(4) .
C(2) C(5) 3.200(4) .
C(17) O(4) 2.641(3) .
C(17) O(4) 3.335(3) 2_545
C(17) O(2) 2.965(3) 2_445
C(17) C(16) 2.360(4) .
C(13) O(5) 3.304(3) .
C(13) O(1) 3.490(3) 3_444
C(13) C(1) 3.092(4) .
C(13) C(16) 3.205(4) .
C(13) C(5) 3.079(4) .
C(13) C(6) 3.066(4) .
C(12) C(10) 2.819(4) .
C(12) C(9) 2.385(4) .
C(3) Si(1) 3.199(3) .
C(3) O(4) 3.074(3) .
C(3) O(3) 2.901(4) .
C(3) O(2) 3.387(4) .
C(3) C(1) 2.554(4) .
C(3) C(16) 3.202(4) .
C(3) C(14) 2.487(4) .
C(3) C(5) 2.608(4) .
C(15) O(4) 3.303(4) 2_555
C(15) O(2) 2.637(4) .
C(15) O(2) 3.478(4) 2_555
C(15) C(14) 2.364(5) .
Si(1) H(1) 2.382 .
Si(1) H(2) 2.382 .
Si(1) H(3) 2.988 .
Si(1) H(5) 3.462 .
Si(1) H(7) 2.981 .
Si(1) H(8) 2.414 .
Si(1) H(9) 2.968 .
Si(1) H(12) 2.923 .
Si(1) H(16) 2.373 .
Si(1) H(17) 2.373 .
Si(1) H(18) 2.373 .
O(5) H(6) 3.361 1_545
O(5) H(8) 2.364 .
O(5) H(22) 2.001 .
O(5) H(23) 2.001 .
O(5) H(24) 2.001 .
O(5) H(24) 3.230 2_545
O(5) H(16) 3.175 .
O(5) H(17) 2.936 .
O(5) H(20) 3.272 1_545
O(5) H(21) 3.569 1_545
O(1) H(3) 3.139 3_444
O(1) H(4) 2.950 3_444
O(1) H(10) 2.492 .
O(1) H(11) 2.669 .
O(1) H(11) 2.812 3_554
O(1) H(12) 3.098 3_554
O(1) H(18) 2.563 3_454
O(1) H(13) 1.979 .
O(1) H(14) 1.979 .
O(1) H(15) 1.979 .
O(4) H(2) 3.036 .
O(4) H(5) 2.408 .
O(4) H(8) 3.167 .
O(4) H(22) 2.968 .
O(4) H(22) 2.498 2_445
O(4) H(23) 3.529 .
O(4) H(23) 3.402 2_445
O(4) H(24) 2.297 .
O(4) H(16) 3.326 .
O(4) H(19) 3.592 2_455
O(4) H(20) 2.453 2_455
O(4) H(21) 3.488 2_455
O(3) H(2) 3.351 1_655
O(3) H(4) 2.922 1_655
O(3) H(5) 3.313 .
O(3) H(5) 3.356 1_655
O(3) H(6) 2.517 .
O(3) H(7) 2.483 .
O(3) H(23) 3.036 1_565
O(3) H(19) 1.998 .
O(3) H(20) 1.998 .
O(3) H(21) 1.998 .
O(2) H(2) 3.193 1_655
O(2) H(5) 3.339 .
O(2) H(6) 3.598 .
O(2) H(7) 3.056 .
O(2) H(8) 2.884 .
O(2) H(22) 2.850 2_545
O(2) H(23) 2.673 2_545
O(2) H(24) 2.866 2_545
O(2) H(19) 2.354 .
O(2) H(19) 3.012 2_455
O(2) H(20) 2.894 .
O(2) H(20) 3.409 2_455
O(2) H(21) 3.551 .
O(2) H(21) 3.454 2_455
C(10) H(1) 3.353 1_655
C(10) H(9) 3.419 3_444
C(10) H(10) 3.263 .
C(10) H(12) 2.022 .
C(10) H(13) 2.874 .
C(10) H(13) 3.528 3_554
C(10) H(14) 2.637 .
C(4) H(2) 3.516 .
C(4) H(2) 3.140 1_655
C(4) H(3) 2.757 .
C(4) H(4) 3.413 .
C(4) H(5) 2.076 .
C(4) H(6) 2.076 .
C(4) H(8) 2.095 .
C(4) H(15) 3.457 3_554
C(1) H(3) 2.087 .
C(1) H(4) 2.087 .
C(1) H(5) 2.717 .
C(1) H(6) 3.391 .
C(1) H(7) 3.241 1_455
C(1) H(7) 3.416 .
C(1) H(8) 3.372 1_455
C(1) H(9) 2.880 .
C(1) H(16) 3.146 .
C(1) H(18) 3.383 .
C(1) H(13) 3.273 3_454
C(9) H(3) 3.566 3_444
C(9) H(9) 3.267 .
C(9) H(9) 3.364 3_444
C(9) H(10) 2.042 .
C(9) H(11) 2.042 .
C(9) H(11) 2.935 3_554
C(9) H(12) 3.242 .
C(9) H(18) 3.366 3_454
C(9) H(13) 2.683 .
C(9) H(13) 3.416 3_554
C(9) H(14) 2.564 .
C(9) H(15) 3.194 .
C(16) H(2) 3.351 .
C(16) H(5) 2.879 .
C(16) H(7) 3.378 .
C(16) H(8) 2.056 .
C(16) H(22) 2.802 .
C(16) H(22) 3.501 2_445
C(16) H(23) 3.131 .
C(16) H(24) 2.432 .
C(16) H(16) 3.038 .
C(16) H(17) 3.214 .
C(16) H(20) 3.358 2_455
C(11) H(1) 3.160 1_655
C(11) H(8) 3.107 .
C(11) H(9) 3.239 .
C(11) H(10) 3.229 3_444
C(11) H(11) 2.045 .
C(11) H(17) 3.530 .
C(11) H(13) 3.486 3_554
C(11) H(15) 3.530 3_544
C(14) H(2) 2.926 1_655
C(14) H(4) 3.482 1_655
C(14) H(5) 2.724 .
C(14) H(6) 2.589 .
C(14) H(7) 2.045 .
C(14) H(8) 2.734 .
C(14) H(23) 3.541 1_565
C(14) H(19) 2.472 .
C(14) H(19) 3.540 2_455
C(14) H(20) 2.752 .
C(14) H(21) 3.154 .
C(7) H(1) 3.097 .
C(7) H(3) 3.026 .
C(7) H(10) 2.034 .
C(7) H(10) 3.507 3_444
C(7) H(12) 3.236 .
C(7) H(13) 3.257 3_554
C(7) H(14) 3.093 1_455
C(7) H(14) 3.483 3_554
C(5) H(2) 3.238 .
C(5) H(2) 3.307 1_655
C(5) H(3) 3.474 .
C(5) H(5) 2.788 .
C(5) H(6) 3.433 .
C(5) H(7) 2.077 .
C(5) H(12) 3.208 .
C(5) H(16) 3.330 .
C(5) H(17) 3.138 .
C(6) H(1) 3.174 .
C(6) H(3) 3.210 .
C(6) H(7) 3.184 .
C(6) H(8) 3.071 .
C(6) H(9) 2.050 .
C(6) H(10) 3.295 .
C(6) H(10) 3.152 3_444
C(6) H(11) 3.300 .
C(6) H(12) 2.020 .
C(6) H(17) 3.314 .
C(6) H(18) 3.140 .
C(6) H(13) 3.388 3_554
C(8) H(9) 2.028 .
C(8) H(11) 3.269 .
C(8) H(11) 3.006 3_554
C(8) H(18) 3.213 3_454
C(8) H(13) 3.283 3_554
C(8) H(14) 3.052 1_455
C(8) H(14) 3.363 3_554
C(2) H(1) 2.090 .
C(2) H(2) 2.091 .
C(2) H(5) 2.070 .
C(2) H(6) 2.070 .
C(2) H(7) 2.726 .
C(2) H(9) 3.170 .
C(2) H(17) 3.171 1_565
C(2) H(18) 3.515 1_565
C(2) H(13) 3.432 3_454
C(17) H(6) 3.376 1_545
C(17) H(22) 3.262 2_445
C(17) H(24) 3.153 2_545
C(17) H(20) 2.964 1_545
C(17) H(21) 3.134 1_445
C(13) H(1) 3.363 .
C(13) H(2) 3.154 .
C(13) H(3) 3.544 1_545
C(13) H(4) 3.128 1_545
C(13) H(6) 3.152 1_545
C(13) H(8) 3.371 .
C(13) H(10) 3.232 3_444
C(13) H(12) 3.560 1_455
C(13) H(12) 3.474 .
C(12) H(1) 3.303 3_444
C(12) H(3) 3.416 3_544
C(12) H(4) 3.166 3_444
C(12) H(7) 3.114 3_544
C(12) H(10) 3.594 1_655
C(12) H(11) 2.532 .
C(12) H(12) 3.324 3_554
C(3) H(1) 3.397 .
C(3) H(2) 2.781 .
C(3) H(3) 2.076 .
C(3) H(4) 2.076 .
C(3) H(7) 2.066 .
C(3) H(8) 3.437 .
C(3) H(23) 3.367 1_565
C(3) H(17) 3.144 1_565
C(3) H(19) 3.366 1_455
C(3) H(21) 3.539 1_455
C(15) H(4) 3.478 1_655
C(15) H(5) 3.093 1_655
C(15) H(23) 3.166 1_565
C(15) H(23) 3.533 1_665
C(15) H(24) 3.318 1_665
H(1) Si(1) 2.382 .
H(1) C(10) 3.353 1_455
H(1) C(11) 3.160 1_455
H(1) C(7) 3.097 .
H(1) C(6) 3.174 .
H(1) C(2) 2.090 .
H(1) C(13) 3.363 .
H(1) C(12) 3.303 3_454
H(1) C(3) 3.397 .
H(1) H(2) 1.602 .
H(1) H(3) 2.369 .
H(1) H(4) 2.388 .
H(1) H(7) 2.973 1_455
H(1) H(8) 3.283 1_455
H(1) H(9) 2.440 .
H(1) H(11) 3.431 1_455
H(1) H(12) 3.086 1_455
H(1) H(16) 3.488 .
H(1) H(18) 3.366 .
H(1) H(13) 2.488 3_454
H(1) H(15) 3.560 3_454
H(2) Si(1) 2.382 .
H(2) O(4) 3.036 .
H(2) O(3) 3.351 1_455
H(2) O(2) 3.193 1_455
H(2) C(4) 3.140 1_455
H(2) C(4) 3.516 .
H(2) C(16) 3.351 .
H(2) C(14) 2.926 1_455
H(2) C(5) 3.307 1_455
H(2) C(5) 3.238 .
H(2) C(2) 2.091 .
H(2) C(13) 3.154 .
H(2) C(3) 2.781 .
H(2) H(1) 1.602 .
H(2) H(3) 2.881 .
H(2) H(4) 2.371 .
H(2) H(5) 2.576 .
H(2) H(7) 2.753 1_455
H(2) H(8) 2.600 1_455
H(2) H(12) 3.560 1_455
H(2) H(16) 2.896 .
H(2) H(18) 3.529 .
H(3) Si(1) 2.988 .
H(3) O(1) 3.139 3_454
H(3) C(4) 2.757 .
H(3) C(1) 2.087 .
H(3) C(9) 3.566 3_454
H(3) C(7) 3.026 .
H(3) C(5) 3.474 .
H(3) C(6) 3.210 .
H(3) C(13) 3.544 1_565
H(3) C(12) 3.416 3_554
H(3) C(3) 2.076 .
H(3) H(1) 2.369 .
H(3) H(2) 2.881 .
H(3) H(4) 1.600 .
H(3) H(5) 2.866 .
H(3) H(6) 2.393 .
H(3) H(7) 2.528 .
H(3) H(9) 2.562 .
H(3) H(10) 3.548 3_454
H(3) H(17) 2.995 1_565
H(3) H(18) 3.275 1_565
H(3) H(13) 3.446 3_454
H(3) H(13) 3.449 3_554
H(3) H(14) 3.361 3_554
H(3) H(15) 2.900 3_554
H(4) O(1) 2.950 3_454
H(4) O(3) 2.922 1_455
H(4) C(4) 3.413 .
H(4) C(1) 2.087 .
H(4) C(14) 3.482 1_455
H(4) C(13) 3.128 1_565
H(4) C(12) 3.166 3_454
H(4) C(3) 2.076 .
H(4) C(15) 3.478 1_455
H(4) H(1) 2.388 .
H(4) H(2) 2.371 .
H(4) H(3) 1.600 .
H(4) H(5) 2.388 .
H(4) H(6) 2.321 .
H(4) H(7) 3.160 1_455
H(4) H(7) 3.597 .
H(4) H(16) 3.066 1_565
H(4) H(17) 2.871 1_565
H(4) H(18) 2.918 1_565
H(4) H(13) 3.007 3_454
H(4) H(15) 3.006 3_454
H(4) H(19) 3.565 1_455
H(4) H(21) 3.281 1_455
H(5) Si(1) 3.462 .
H(5) O(4) 2.408 .
H(5) O(3) 3.356 1_455
H(5) O(3) 3.313 .
H(5) O(2) 3.339 .
H(5) C(4) 2.076 .
H(5) C(1) 2.717 .
H(5) C(16) 2.879 .
H(5) C(14) 2.724 .
H(5) C(5) 2.788 .
H(5) C(2) 2.070 .
H(5) C(15) 3.093 1_455
H(5) H(2) 2.576 .
H(5) H(3) 2.866 .
H(5) H(4) 2.388 .
H(5) H(6) 1.597 .
H(5) H(7) 2.862 .
H(5) H(23) 3.175 1_565
H(5) H(19) 2.530 1_455
H(5) H(20) 3.302 2_455
H(5) H(21) 3.065 1_455
H(6) O(5) 3.361 1_565
H(6) O(3) 2.517 .
H(6) O(2) 3.598 .
H(6) C(4) 2.076 .
H(6) C(1) 3.391 .
H(6) C(14) 2.589 .
H(6) C(5) 3.433 .
H(6) C(2) 2.070 .
H(6) C(17) 3.376 1_565
H(6) C(13) 3.152 1_565
H(6) H(3) 2.393 .
H(6) H(4) 2.321 .
H(6) H(5) 1.597 .
H(6) H(7) 2.384 .
H(6) H(23) 2.685 1_565
H(6) H(16) 3.179 1_565
H(6) H(17) 2.360 1_565
H(6) H(18) 3.562 1_565
H(6) H(15) 3.347 3_554
H(6) H(19) 3.459 1_455
H(6) H(21) 3.247 1_455
H(7) Si(1) 2.981 .
H(7) O(3) 2.483 .
H(7) O(2) 3.056 .
H(7) C(1) 3.416 .
H(7) C(1) 3.241 1_655
H(7) C(16) 3.378 .
H(7) C(14) 2.045 .
H(7) C(5) 2.077 .
H(7) C(6) 3.184 .
H(7) C(2) 2.726 .
H(7) C(12) 3.114 3_554
H(7) C(3) 2.066 .
H(7) H(1) 2.973 1_655
H(7) H(2) 2.753 1_655
H(7) H(3) 2.528 .
H(7) H(4) 3.597 .
H(7) H(4) 3.160 1_655
H(7) H(5) 2.862 .
H(7) H(6) 2.384 .
H(7) H(8) 2.320 .
H(7) H(13) 2.753 3_554
H(7) H(15) 2.594 3_554
H(8) Si(1) 2.414 .
H(8) O(5) 2.364 .
H(8) O(4) 3.167 .
H(8) O(2) 2.884 .
H(8) C(4) 2.095 .
H(8) C(1) 3.372 1_655
H(8) C(16) 2.056 .
H(8) C(11) 3.107 .
H(8) C(14) 2.734 .
H(8) C(6) 3.071 .
H(8) C(13) 3.371 .
H(8) C(3) 3.437 .
H(8) H(1) 3.283 1_655
H(8) H(2) 2.600 1_655
H(8) H(7) 2.320 .
H(8) H(12) 2.610 .
H(8) H(16) 3.432 1_655
H(8) H(17) 3.155 .
H(9) Si(1) 2.968 .
H(9) C(10) 3.419 3_454
H(9) C(1) 2.880 .
H(9) C(9) 3.267 .
H(9) C(9) 3.364 3_454
H(9) C(11) 3.239 .
H(9) C(6) 2.050 .
H(9) C(8) 2.028 .
H(9) C(2) 3.170 .
H(9) H(1) 2.440 .
H(9) H(3) 2.562 .
H(9) H(10) 2.323 .
H(9) H(11) 3.392 1_455
H(9) H(13) 3.419 3_454
H(9) H(14) 2.936 1_455
H(9) H(14) 3.579 3_554
H(10) O(1) 2.492 .
H(10) C(10) 3.263 .
H(10) C(9) 2.042 .
H(10) C(11) 3.229 3_454
H(10) C(7) 2.034 .
H(10) C(7) 3.507 3_454
H(10) C(6) 3.295 .
H(10) C(6) 3.152 3_454
H(10) C(13) 3.232 3_454
H(10) C(12) 3.594 1_455
H(10) H(3) 3.548 3_444
H(10) H(9) 2.323 .
H(10) H(11) 2.941 3_554
H(10) H(12) 3.510 3_454
H(10) H(17) 3.312 3_454
H(10) H(18) 2.506 3_454
H(10) H(14) 2.862 1_455
H(10) H(14) 3.389 3_554
H(10) H(15) 3.461 1_455
H(11) O(1) 2.669 .
H(11) O(1) 2.812 3_544
H(11) C(9) 2.042 .
H(11) C(9) 2.935 3_544
H(11) C(11) 2.045 .
H(11) C(6) 3.300 .
H(11) C(8) 3.269 .
H(11) C(8) 3.006 3_544
H(11) C(12) 2.532 .
H(11) H(1) 3.431 1_655
H(11) H(9) 3.392 1_655
H(11) H(10) 2.941 3_544
H(11) H(12) 2.324 .
H(11) H(18) 3.210 1_655
H(11) H(13) 2.465 .
H(11) H(14) 2.177 .
H(11) H(14) 3.523 3_544
H(11) H(15) 3.495 .
H(12) Si(1) 2.923 .
H(12) O(1) 3.098 3_544
H(12) C(10) 2.022 .
H(12) C(9) 3.242 .
H(12) C(7) 3.236 .
H(12) C(5) 3.208 .
H(12) C(6) 2.020 .
H(12) C(13) 3.474 .
H(12) C(13) 3.560 1_655
H(12) C(12) 3.324 3_544
H(12) H(1) 3.086 1_655
H(12) H(2) 3.560 1_655
H(12) H(8) 2.610 .
H(12) H(10) 3.510 3_444
H(12) H(11) 2.324 .
H(12) H(16) 3.419 1_655
H(12) H(17) 3.114 .
H(12) H(18) 2.964 1_655
H(12) H(14) 3.430 3_544
H(12) H(15) 2.910 3_544
H(22) O(5) 2.001 .
H(22) O(4) 2.968 .
H(22) O(4) 2.498 2_545
H(22) O(2) 2.850 2_445
H(22) C(16) 2.802 .
H(22) C(16) 3.501 2_545
H(22) C(17) 3.262 2_545
H(22) H(22) 3.487 2_445
H(22) H(22) 3.487 2_545
H(22) H(23) 1.600 .
H(22) H(24) 1.600 .
H(22) H(24) 2.352 2_545
H(22) H(20) 2.809 1_545
H(22) H(21) 3.340 2_455
H(23) O(5) 2.001 .
H(23) O(4) 3.529 .
H(23) O(4) 3.402 2_545
H(23) O(3) 3.036 1_545
H(23) O(2) 2.673 2_445
H(23) C(16) 3.131 .
H(23) C(14) 3.541 1_545
H(23) C(3) 3.367 1_545
H(23) C(15) 3.533 1_445
H(23) C(15) 3.166 1_545
H(23) H(5) 3.175 1_545
H(23) H(6) 2.685 1_545
H(23) H(22) 1.600 .
H(23) H(24) 1.600 .
H(23) H(19) 3.278 1_445
H(23) H(19) 3.165 2_445
H(23) H(20) 2.508 1_545
H(23) H(21) 2.909 1_445
H(24) O(5) 2.001 .
H(24) O(5) 3.230 2_445
H(24) O(4) 2.297 .
H(24) O(2) 2.866 2_445
H(24) C(16) 2.432 .
H(24) C(17) 3.153 2_445
H(24) C(15) 3.318 1_445
H(24) H(22) 1.600 .
H(24) H(22) 2.352 2_445
H(24) H(23) 1.600 .
H(24) H(16) 3.317 .
H(24) H(19) 3.469 1_445
H(24) H(20) 3.528 1_445
H(24) H(20) 3.589 2_455
H(24) H(21) 2.531 1_445
H(16) Si(1) 2.373 .
H(16) O(5) 3.175 .
H(16) O(4) 3.326 .
H(16) C(1) 3.146 .
H(16) C(16) 3.038 .
H(16) C(5) 3.330 .
H(16) H(1) 3.488 .
H(16) H(2) 2.896 .
H(16) H(4) 3.066 1_545
H(16) H(6) 3.179 1_545
H(16) H(8) 3.432 1_455
H(16) H(12) 3.419 1_455
H(16) H(24) 3.317 .
H(16) H(17) 1.600 .
H(16) H(18) 1.600 .
H(16) H(21) 2.858 1_445
H(17) Si(1) 2.373 .
H(17) O(5) 2.936 .
H(17) C(16) 3.214 .
H(17) C(11) 3.530 .
H(17) C(5) 3.138 .
H(17) C(6) 3.314 .
H(17) C(2) 3.171 1_545
H(17) C(3) 3.144 1_545
H(17) H(3) 2.995 1_545
H(17) H(4) 2.871 1_545
H(17) H(6) 2.360 1_545
H(17) H(8) 3.155 .
H(17) H(10) 3.312 3_444
H(17) H(12) 3.114 .
H(17) H(16) 1.600 .
H(17) H(18) 1.600 .
H(17) H(15) 3.180 3_544
H(18) Si(1) 2.373 .
H(18) O(1) 2.563 3_444
H(18) C(1) 3.383 .
H(18) C(9) 3.366 3_444
H(18) C(6) 3.140 .
H(18) C(8) 3.213 3_444
H(18) C(2) 3.515 1_545
H(18) H(1) 3.366 .
H(18) H(2) 3.529 .
H(18) H(3) 3.275 1_545
H(18) H(4) 2.918 1_545
H(18) H(6) 3.562 1_545
H(18) H(10) 2.506 3_444
H(18) H(11) 3.210 1_455
H(18) H(12) 2.964 1_455
H(18) H(16) 1.600 .
H(18) H(17) 1.600 .
H(18) H(15) 3.513 3_444
H(13) O(1) 1.979 .
H(13) C(10) 2.874 .
H(13) C(10) 3.528 3_544
H(13) C(1) 3.273 3_444
H(13) C(9) 2.683 .
H(13) C(9) 3.416 3_544
H(13) C(11) 3.486 3_544
H(13) C(7) 3.257 3_544
H(13) C(6) 3.388 3_544
H(13) C(8) 3.283 3_544
H(13) C(2) 3.432 3_444
H(13) H(1) 2.488 3_444
H(13) H(3) 3.446 3_444
H(13) H(3) 3.449 3_544
H(13) H(4) 3.007 3_444
H(13) H(7) 2.753 3_544
H(13) H(9) 3.419 3_444
H(13) H(11) 2.465 .
H(13) H(14) 1.600 .
H(13) H(15) 1.600 .
H(14) O(1) 1.979 .
H(14) C(10) 2.637 .
H(14) C(9) 2.564 .
H(14) C(7) 3.093 1_655
H(14) C(7) 3.483 3_544
H(14) C(8) 3.052 1_655
H(14) C(8) 3.363 3_544
H(14) H(3) 3.361 3_544
H(14) H(9) 2.936 1_655
H(14) H(9) 3.579 3_544
H(14) H(10) 2.862 1_655
H(14) H(10) 3.389 3_544
H(14) H(11) 2.177 .
H(14) H(11) 3.523 3_554
H(14) H(12) 3.430 3_554
H(14) H(13) 1.600 .
H(14) H(15) 1.600 .
H(15) O(1) 1.979 .
H(15) C(4) 3.457 3_544
H(15) C(9) 3.194 .
H(15) C(11) 3.530 3_554
H(15) H(1) 3.560 3_444
H(15) H(3) 2.900 3_544
H(15) H(4) 3.006 3_444
H(15) H(6) 3.347 3_544
H(15) H(7) 2.594 3_544
H(15) H(10) 3.461 1_655
H(15) H(11) 3.495 .
H(15) H(12) 2.910 3_554
H(15) H(17) 3.180 3_554
H(15) H(18) 3.513 3_454
H(15) H(13) 1.600 .
H(15) H(14) 1.600 .
H(19) O(4) 3.592 2_555
H(19) O(3) 1.998 .
H(19) O(2) 2.354 .
H(19) O(2) 3.012 2_555
H(19) C(14) 2.472 .
H(19) C(14) 3.540 2_555
H(19) C(3) 3.366 1_655
H(19) H(4) 3.565 1_655
H(19) H(5) 2.530 1_655
H(19) H(6) 3.459 1_655
H(19) H(23) 3.278 1_665
H(19) H(23) 3.165 2_545
H(19) H(24) 3.469 1_665
H(19) H(20) 1.600 .
H(19) H(20) 3.120 2_555
H(19) H(21) 1.600 .
H(20) O(5) 3.272 1_565
H(20) O(4) 2.453 2_555
H(20) O(3) 1.998 .
H(20) O(2) 2.894 .
H(20) O(2) 3.409 2_555
H(20) C(16) 3.358 2_555
H(20) C(14) 2.752 .
H(20) C(17) 2.964 1_565
H(20) H(5) 3.302 2_555
H(20) H(22) 2.809 1_565
H(20) H(23) 2.508 1_565
H(20) H(24) 3.528 1_665
H(20) H(24) 3.589 2_555
H(20) H(19) 1.600 .
H(20) H(19) 3.120 2_455
H(20) H(21) 1.600 .
H(21) O(5) 3.569 1_565
H(21) O(4) 3.488 2_555
H(21) O(3) 1.998 .
H(21) O(2) 3.551 .
H(21) O(2) 3.454 2_555
H(21) C(14) 3.154 .
H(21) C(17) 3.134 1_665
H(21) C(3) 3.539 1_655
H(21) H(4) 3.281 1_655
H(21) H(5) 3.065 1_655
H(21) H(6) 3.247 1_655
H(21) H(22) 3.340 2_555
H(21) H(23) 2.909 1_665
H(21) H(24) 2.531 1_665
H(21) H(16) 2.858 1_665
H(21) H(19) 1.600 .
H(21) H(20) 1.600 .

loop_
_geom_torsion_atom_site_label_1
_geom_torsion_atom_site_label_2
_geom_torsion_atom_site_label_3
_geom_torsion_atom_site_label_4
_geom_torsion
C(1) Si(1) C(5) C(4) -43.4(2)
C(1) Si(1) C(5) C(16) 80.6(2)
C(5) Si(1) C(1) C(2) 46.4(2)
C(1) Si(1) C(6) C(11) 167.9(2)
C(1) Si(1) C(6) C(7) -13.1(2)
C(6) Si(1) C(1) C(2) -69.8(2)
C(13) Si(1) C(1) C(2) 165.7(2)
C(5) Si(1) C(6) C(11) 53.7(2)
C(5) Si(1) C(6) C(7) -127.3(2)
C(6) Si(1) C(5) C(4) 75.0(2)
C(6) Si(1) C(5) C(16) -161.07(19)
C(13) Si(1) C(5) C(4) -164.31(19)
C(13) Si(1) C(5) C(16) -40.4(2)
C(13) Si(1) C(6) C(11) -66.6(2)
C(13) Si(1) C(6) C(7) 112.4(2)
C(17) O(5) C(16) O(4) 0.8(4)
C(17) O(5) C(16) C(5) -172.9(2)
C(12) O(1) C(9) C(10) 0.8(4)
C(12) O(1) C(9) C(8) -179.1(2)
C(15) O(3) C(14) O(2) -2.8(4)
C(15) O(3) C(14) C(4) 175.3(2)
C(9) C(10) C(11) C(6) 0.7(4)
C(11) C(10) C(9) O(1) 179.2(2)
C(11) C(10) C(9) C(8) -0.9(4)
C(14) C(4) C(5) Si(1) 177.5(2)
C(14) C(4) C(5) C(16) 56.9(3)
C(5) C(4) C(14) O(3) 166.4(2)
C(5) C(4) C(14) O(2) -15.6(4)
C(14) C(4) C(3) C(2) 171.0(2)
C(3) C(4) C(14) O(3) -65.7(3)
C(3) C(4) C(14) O(2) 112.3(3)
C(5) C(4) C(3) C(2) -63.9(3)
C(3) C(4) C(5) Si(1) 53.0(2)
C(3) C(4) C(5) C(16) -67.6(3)
Si(1) C(1) C(2) C(3) -57.3(3)
O(1) C(9) C(8) C(7) -179.3(2)
C(10) C(9) C(8) C(7) 0.8(4)
O(5) C(16) C(5) Si(1) 95.5(2)
O(5) C(16) C(5) C(4) -142.9(2)
O(4) C(16) C(5) Si(1) -78.0(3)
O(4) C(16) C(5) C(4) 43.5(4)
C(10) C(11) C(6) Si(1) 178.7(2)
C(10) C(11) C(6) C(7) -0.4(4)
C(6) C(7) C(8) C(9) -0.5(4)
C(8) C(7) C(6) Si(1) -178.8(2)
C(8) C(7) C(6) C(11) 0.2(4)
C(1) C(2) C(3) C(4) 64.8(3)

loop_
_cod_related_entry_id
_cod_related_entry_database
_cod_related_entry_code
1 ChemSpider 30651921
